data_4501854
loop_
_publ_author_name
'Sun, Di'
'Zhang, Na'
'Huang, Rong-Bin'
'Zheng, Lan-Sun'

_publ_section_title
;
 Series of Ag(I) Coordination Complexes Derived from Aminopyrimidyl
 Ligands and Dicarboxylates: Syntheses, Crystal Structures, and Properties
;
_journal_issue 8
_journal_name_full 'Crystal Growth &amp; Design'
_journal_page_first 3699
_journal_paper_doi 10.1021/cg100554u
_journal_volume 10
_journal_year 2010
_chemical_formula_moiety '2(C15 H20 Ag2 N6 O4), 3(H2 O) '
_chemical_formula_sum 'C30 H46 Ag4 N12 O11'
_chemical_formula_weight 1182.27
_chemical_name_systematic
; 
 ? 
;
_space_group_IT_number 2
_symmetry_cell_setting triclinic
_symmetry_space_group_name_Hall '-P 1'
_symmetry_space_group_name_H-M 'P -1'
_atom_sites_solution_hydrogens geom
_atom_sites_solution_primary direct
_atom_sites_solution_secondary difmap
_audit_creation_method SHELXL-97
_cell_angle_alpha 97.387(7)
_cell_angle_beta 109.497(3)
_cell_angle_gamma 101.338(6)
_cell_formula_units_Z 1
_cell_length_a 9.0313(11)
_cell_length_b 10.0434(13)
_cell_length_c 12.4591(16)
_cell_measurement_reflns_used 2297
_cell_measurement_temperature 298(2)
_cell_measurement_theta_max 54.99
_cell_measurement_theta_min 6.13
_cell_volume 1021.2(2)
_computing_cell_refinement RAPID-AUTO
_computing_data_collection 'RAPID-AUTO (Rigaku Corporation, 1998)'
_computing_data_reduction 'CrystalStructure (Rigaku/MSC and Rigaku Corporation, 2002)'
_computing_molecular_graphics 'SHELXL-97 (Sheldrick, 1997)'
_computing_publication_material 'SHELXL-97 (Sheldrick, 1997)'
_computing_structure_refinement 'SHELXL-97 (Sheldrick, 1997)'
_computing_structure_solution 'SHELXS-97 (Sheldrick, 1997)'
_diffrn_ambient_temperature 298(2)
_diffrn_measured_fraction_theta_full 0.993
_diffrn_measured_fraction_theta_max 0.993
_diffrn_measurement_device_type 'Rigaku RAXIS-RAPID'
_diffrn_measurement_method '\w scan'
_diffrn_radiation_monochromator graphite
_diffrn_radiation_source 'fine-focus sealed tube'
_diffrn_radiation_type MoK\a
_diffrn_radiation_wavelength 0.71073
_diffrn_reflns_av_R_equivalents 0.0367
_diffrn_reflns_av_sigmaI/netI 0.0481
_diffrn_reflns_limit_h_max 10
_diffrn_reflns_limit_h_min -10
_diffrn_reflns_limit_k_max 11
_diffrn_reflns_limit_k_min -11
_diffrn_reflns_limit_l_max 14
_diffrn_reflns_limit_l_min -14
_diffrn_reflns_number 8053
_diffrn_reflns_theta_full 25.00
_diffrn_reflns_theta_max 25.00
_diffrn_reflns_theta_min 3.03
_exptl_absorpt_coefficient_mu 1.959
_exptl_absorpt_correction_T_max 0.9084
_exptl_absorpt_correction_T_min 0.7576
_exptl_absorpt_correction_type multi-scan
_exptl_absorpt_process_details 'ABSCOR (Higashi, 1995)'
_exptl_crystal_colour colorless
_exptl_crystal_density_diffrn 1.922
_exptl_crystal_density_method 'not measured'
_exptl_crystal_description needle
_exptl_crystal_F_000 586
_exptl_crystal_size_max 0.15
_exptl_crystal_size_mid 0.12
_exptl_crystal_size_min 0.05
_refine_diff_density_max 1.289
_refine_diff_density_min -0.834
_refine_diff_density_rms 0.111
_refine_ls_extinction_method none
_refine_ls_goodness_of_fit_ref 1.051
_refine_ls_hydrogen_treatment constr
_refine_ls_matrix_type full
_refine_ls_number_parameters 264
_refine_ls_number_reflns 3574
_refine_ls_number_restraints 6
_refine_ls_restrained_S_all 1.069
_refine_ls_R_factor_all 0.0461
_refine_ls_R_factor_gt 0.0399
_refine_ls_shift/su_max 0.035
_refine_ls_shift/su_mean 0.001
_refine_ls_structure_factor_coef Fsqd
_refine_ls_weighting_details 'calc w=1/[\s^2^(Fo^2^)+(0.0567P)^2^+1.1419P] where P=(Fo^2^+2Fc^2^)/3'
_refine_ls_weighting_scheme calc
_refine_ls_wR_factor_gt 0.1048
_refine_ls_wR_factor_ref 0.1108
_reflns_number_gt 3040
_reflns_number_total 3574
_reflns_threshold_expression >2sigma(I)
_cod_data_source_file cg100554u_si_002.cif
_cod_data_source_block p2
_cod_original_sg_symbol_H-M P-1
_cod_database_code 4501854

loop_
_symmetry_equiv_pos_as_xyz
'x, y, z'
'-x, -y, -z'

loop_
_atom_site_label
_atom_site_type_symbol
_atom_site_fract_x
_atom_site_fract_y
_atom_site_fract_z
_atom_site_U_iso_or_equiv
_atom_site_adp_type
_atom_site_occupancy
_atom_site_symmetry_multiplicity
_atom_site_calc_flag
_atom_site_refinement_flags
Ag1 Ag 0.37087(6) -0.00401(4) 0.74017(3) 0.05734(16) Uani 1 1 d .
Ag2 Ag 0.74592(5) 0.07731(4) 0.79834(3) 0.05360(16) Uani 1 1 d .
C1 C 0.2771(5) -0.0155(5) 0.9651(3) 0.0355(9) Uani 1 1 d .
C2 C 0.1792(5) 0.1434(4) 1.0550(4) 0.0391(9) Uani 1 1 d .
C3 C 0.1824(6) 0.2217(5) 0.9733(4) 0.0502(11) Uani 1 1 d .
H3A H 0.1476 0.3029 0.9745 0.060 Uiso 1 1 calc R
C4 C 0.2387(6) 0.1762(5) 0.8896(4) 0.0483(11) Uani 1 1 d .
H4A H 0.2450 0.2299 0.8350 0.058 Uiso 1 1 calc R
C5 C 0.1234(6) 0.1856(6) 1.1504(4) 0.0529(12) Uani 1 1 d .
H5A H 0.0639 0.1047 1.1656 0.079 Uiso 1 1 calc R
H5B H 0.0543 0.2467 1.1278 0.079 Uiso 1 1 calc R
H5C H 0.2157 0.2328 1.2194 0.079 Uiso 1 1 calc R
C6 C 0.2284(6) -0.0510(5) 0.4527(4) 0.0435(10) Uani 1 1 d .
C7 C 0.0710(6) -0.2094(6) 0.5132(4) 0.0545(12) Uani 1 1 d .
C8 C 0.0253(7) -0.3012(7) 0.4081(5) 0.0656(14) Uani 1 1 d .
H8A H -0.0427 -0.3895 0.3931 0.079 Uiso 1 1 calc R
C9 C 0.0833(7) -0.2576(6) 0.3279(5) 0.0621(14) Uani 1 1 d .
H9A H 0.0512 -0.3174 0.2561 0.074 Uiso 1 1 calc R
C10 C 0.0081(8) -0.2458(8) 0.6062(5) 0.0775(18) Uani 1 1 d .
H10A H -0.0062 -0.1640 0.6464 0.116 Uiso 1 1 calc R
H10B H 0.0846 -0.2824 0.6605 0.116 Uiso 1 1 calc R
H10C H -0.0943 -0.3143 0.5710 0.116 Uiso 1 1 calc R
C11 C 0.5966(7) 0.3215(5) 0.7861(4) 0.0539(12) Uani 1 1 d .
C12 C 0.5929(7) 0.4625(5) 0.7561(5) 0.0560(12) Uani 1 1 d .
H12A H 0.6044 0.5271 0.8251 0.067 Uiso 1 1 calc R
H12B H 0.6861 0.4952 0.7354 0.067 Uiso 1 1 calc R
C13 C 0.4407(7) 0.4658(5) 0.6575(4) 0.0537(12) Uani 1 1 d .
H13A H 0.4184 0.3912 0.5921 0.064 Uiso 1 1 calc R
H13B H 0.3494 0.4495 0.6829 0.064 Uiso 1 1 calc R
C14 C 0.4546(7) 0.6016(5) 0.6176(4) 0.0552(13) Uani 1 1 d .
H14A H 0.3676 0.5874 0.5427 0.066 Uiso 1 1 calc R
H14B H 0.5562 0.6238 0.6050 0.066 Uiso 1 1 calc R
C15 C 0.4490(6) 0.7275(5) 0.6963(4) 0.0434(10) Uani 1 1 d .
N1 N 0.3182(5) -0.1351(4) 0.9591(3) 0.0439(9) Uani 1 1 d .
H1A H 0.3489 -0.1637 0.9039 0.053 Uiso 1 1 calc R
H1B H 0.3143 -0.1840 1.0104 0.053 Uiso 1 1 calc R
N2 N 0.2848(4) 0.0582(4) 0.8832(3) 0.0393(8) Uani 1 1 d .
N3 N 0.2282(4) 0.0259(4) 1.0529(3) 0.0372(8) Uani 1 1 d .
N4 N 0.3313(6) 0.0725(5) 0.4759(4) 0.0577(11) Uani 1 1 d .
H4B H 0.3616 0.1271 0.5427 0.069 Uiso 1 1 calc R
H4C H 0.3676 0.0980 0.4242 0.069 Uiso 1 1 calc R
N5 N 0.1834(5) -0.1342(4) 0.3464(3) 0.0489(9) Uani 1 1 d .
N6 N 0.1747(5) -0.0864(4) 0.5368(3) 0.0474(9) Uani 1 1 d .
O1 O 0.7125(6) 0.3152(4) 0.8743(4) 0.0795(12) Uani 1 1 d .
O1W O 0.0195(13) 0.5162(11) 0.9413(10) 0.104(3) Uani 0.50 1 d P
H1WA H -0.0621 0.4614 0.9454 0.125 Uiso 0.50 1 d PR
H1WB H 0.0853 0.5562 1.0098 0.125 Uiso 0.50 1 d PR
O2 O 0.4910(6) 0.2190(4) 0.7189(3) 0.0723(12) Uani 1 1 d .
O2W O 0.2700(13) 0.5056(10) 0.8774(8) 0.201(4) Uani 1 1 d U
H2WA H 0.1872 0.5144 0.8929 0.241 Uiso 1 1 d R
H2WB H 0.2962 0.5713 0.8451 0.241 Uiso 1 1 d R
O3 O 0.4951(4) 0.8434(3) 0.6729(3) 0.0503(8) Uani 1 1 d .
O4 O 0.3951(6) 0.7124(4) 0.7745(3) 0.0670(11) Uani 1 1 d .

loop_
_atom_site_aniso_label
_atom_site_aniso_U_11
_atom_site_aniso_U_22
_atom_site_aniso_U_33
_atom_site_aniso_U_23
_atom_site_aniso_U_13
_atom_site_aniso_U_12
Ag1 0.0961(3) 0.0447(2) 0.0476(2) 0.01608(17) 0.0437(2) 0.0200(2)
Ag2 0.0825(3) 0.0545(3) 0.0369(2) 0.01927(17) 0.0312(2) 0.0241(2)
C1 0.039(2) 0.039(2) 0.029(2) 0.0092(17) 0.0140(17) 0.0084(18)
C2 0.039(2) 0.040(2) 0.035(2) 0.0033(18) 0.0120(18) 0.0085(19)
C3 0.063(3) 0.045(3) 0.052(3) 0.018(2) 0.024(2) 0.026(2)
C4 0.061(3) 0.048(3) 0.046(3) 0.023(2) 0.023(2) 0.022(2)
C5 0.058(3) 0.057(3) 0.049(3) 0.008(2) 0.025(2) 0.020(2)
C6 0.053(3) 0.050(3) 0.035(2) 0.0181(19) 0.020(2) 0.018(2)
C7 0.048(3) 0.077(4) 0.046(3) 0.030(3) 0.019(2) 0.018(3)
C8 0.065(3) 0.066(4) 0.058(3) 0.017(3) 0.021(3) -0.001(3)
C9 0.074(4) 0.062(3) 0.047(3) 0.009(2) 0.023(3) 0.010(3)
C10 0.063(3) 0.117(6) 0.059(3) 0.037(4) 0.033(3) 0.006(4)
C11 0.082(4) 0.038(3) 0.050(3) 0.013(2) 0.033(3) 0.016(3)
C12 0.070(3) 0.033(2) 0.061(3) 0.014(2) 0.019(3) 0.010(2)
C13 0.074(3) 0.039(2) 0.045(3) 0.007(2) 0.019(2) 0.016(2)
C14 0.083(4) 0.050(3) 0.040(2) 0.013(2) 0.024(2) 0.029(3)
C15 0.057(3) 0.040(2) 0.044(2) 0.0187(19) 0.024(2) 0.021(2)
N1 0.068(2) 0.040(2) 0.0388(19) 0.0173(16) 0.0303(18) 0.0236(19)
N2 0.052(2) 0.0408(19) 0.0327(18) 0.0148(15) 0.0195(16) 0.0165(17)
N3 0.0451(19) 0.0388(19) 0.0295(17) 0.0087(14) 0.0155(15) 0.0105(16)
N4 0.084(3) 0.053(3) 0.040(2) 0.0126(18) 0.033(2) 0.009(2)
N5 0.064(2) 0.052(2) 0.036(2) 0.0155(17) 0.0218(18) 0.016(2)
N6 0.054(2) 0.062(3) 0.0349(19) 0.0200(18) 0.0217(18) 0.017(2)
O1 0.101(3) 0.058(2) 0.075(3) 0.030(2) 0.016(2) 0.027(2)
O1W 0.094(7) 0.086(7) 0.115(9) -0.004(6) 0.030(6) 0.013(6)
O2 0.117(3) 0.0355(19) 0.058(2) 0.0125(17) 0.032(2) 0.003(2)
O2W 0.237(6) 0.184(6) 0.190(5) 0.052(4) 0.100(4) 0.024(4)
O3 0.065(2) 0.0462(19) 0.0511(19) 0.0197(15) 0.0286(17) 0.0194(17)
O4 0.110(3) 0.053(2) 0.073(2) 0.0278(18) 0.066(2) 0.032(2)

loop_
_atom_type_symbol
_atom_type_description
_atom_type_scat_dispersion_real
_atom_type_scat_dispersion_imag
_atom_type_scat_source
C C 0.0033 0.0016 'International Tables Vol C Tables 4.2.6.8 and 6.1.1.4'
H H 0.0000 0.0000 'International Tables Vol C Tables 4.2.6.8 and 6.1.1.4'
Ag Ag -0.8971 1.1015 'International Tables Vol C Tables 4.2.6.8 and 6.1.1.4'
N N 0.0061 0.0033 'International Tables Vol C Tables 4.2.6.8 and 6.1.1.4'
O O 0.0106 0.0060 'International Tables Vol C Tables 4.2.6.8 and 6.1.1.4'

loop_
_geom_angle_atom_site_label_1
_geom_angle_atom_site_label_2
_geom_angle_atom_site_label_3
_geom_angle
_geom_angle_site_symmetry_1
_geom_angle_site_symmetry_3
_geom_angle_publ_flag
N2 Ag1 O3 144.05(12) . 1_545 y
N2 Ag1 O2 99.90(14) . . y
O3 Ag1 O2 106.67(14) 1_545 . y
N2 Ag1 N6 120.08(13) . . y
O3 Ag1 N6 80.73(12) 1_545 . y
O2 Ag1 N6 96.70(14) . . y
N2 Ag1 Ag2 117.17(10) . . ?
O3 Ag1 Ag2 59.13(9) 1_545 . ?
O2 Ag1 Ag2 61.90(12) . . ?
N6 Ag1 Ag2 121.45(9) . . ?
N3 Ag2 N5 152.32(13) 2_657 2_656 y
N3 Ag2 O1 103.22(13) 2_657 . y
N5 Ag2 O1 97.06(15) 2_656 . y
N3 Ag2 Ag1 87.43(9) 2_657 . ?
N5 Ag2 Ag1 114.45(11) 2_656 . ?
O1 Ag2 Ag1 81.08(11) . . ?
N1 C1 N2 118.3(4) . . ?
N1 C1 N3 118.4(4) . . ?
N2 C1 N3 123.3(4) . . ?
N3 C2 C3 121.2(4) . . ?
N3 C2 C5 117.2(4) . . ?
C3 C2 C5 121.6(4) . . ?
C4 C3 C2 117.6(4) . . ?
C4 C3 H3A 121.2 . . ?
C2 C3 H3A 121.2 . . ?
N2 C4 C3 122.8(4) . . ?
N2 C4 H4A 118.6 . . ?
C3 C4 H4A 118.6 . . ?
C2 C5 H5A 109.5 . . ?
C2 C5 H5B 109.5 . . ?
H5A C5 H5B 109.5 . . ?
C2 C5 H5C 109.5 . . ?
H5A C5 H5C 109.5 . . ?
H5B C5 H5C 109.5 . . ?
N4 C6 N6 117.8(4) . . ?
N4 C6 N5 118.4(4) . . ?
N6 C6 N5 123.8(5) . . ?
N6 C7 C8 121.1(5) . . ?
N6 C7 C10 117.3(5) . . ?
C8 C7 C10 121.6(6) . . ?
C9 C8 C7 117.5(6) . . ?
C9 C8 H8A 121.2 . . ?
C7 C8 H8A 121.2 . . ?
N5 C9 C8 123.4(5) . . ?
N5 C9 H9A 118.3 . . ?
C8 C9 H9A 118.3 . . ?
C7 C10 H10A 109.5 . . ?
C7 C10 H10B 109.5 . . ?
H10A C10 H10B 109.5 . . ?
C7 C10 H10C 109.5 . . ?
H10A C10 H10C 109.5 . . ?
H10B C10 H10C 109.5 . . ?
O2 C11 O1 124.1(5) . . ?
O2 C11 C12 118.1(5) . . ?
O1 C11 C12 117.8(5) . . ?
C13 C12 C11 115.1(5) . . ?
C13 C12 H12A 108.5 . . ?
C11 C12 H12A 108.5 . . ?
C13 C12 H12B 108.5 . . ?
C11 C12 H12B 108.5 . . ?
H12A C12 H12B 107.5 . . ?
C14 C13 C12 113.0(5) . . ?
C14 C13 H13A 109.0 . . ?
C12 C13 H13A 109.0 . . ?
C14 C13 H13B 109.0 . . ?
C12 C13 H13B 109.0 . . ?
H13A C13 H13B 107.8 . . ?
C13 C14 C15 118.0(4) . . ?
C13 C14 H14A 107.8 . . ?
C15 C14 H14A 107.8 . . ?
C13 C14 H14B 107.8 . . ?
C15 C14 H14B 107.8 . . ?
H14A C14 H14B 107.2 . . ?
O4 C15 O3 124.0(4) . . ?
O4 C15 C14 120.2(4) . . ?
O3 C15 C14 115.8(4) . . ?
C1 N1 H1A 120.0 . . ?
C1 N1 H1B 120.0 . . ?
H1A N1 H1B 120.0 . . ?
C4 N2 C1 117.0(4) . . ?
C4 N2 Ag1 118.7(3) . . ?
C1 N2 Ag1 124.3(3) . . ?
C2 N3 C1 118.0(4) . . ?
C2 N3 Ag2 118.9(3) . 2_657 ?
C1 N3 Ag2 122.7(3) . 2_657 ?
C6 N4 H4B 120.0 . . ?
C6 N4 H4C 120.0 . . ?
H4B N4 H4C 120.0 . . ?
C9 N5 C6 116.3(4) . . ?
C9 N5 Ag2 118.1(3) . 2_656 ?
C6 N5 Ag2 125.5(3) . 2_656 ?
C7 N6 C6 117.8(4) . . ?
C7 N6 Ag1 116.1(3) . . ?
C6 N6 Ag1 116.6(3) . . ?
C11 O1 Ag2 98.4(3) . . ?
O1W O1W H1WA 50.6 2_567 . ?
O1W O1W H1WB 58.3 2_567 . ?
H1WA O1W H1WB 109.0 . . ?
C11 O2 Ag1 134.3(3) . . ?
H2WA O2W H2WB 108.6 . . ?
C15 O3 Ag1 108.3(3) . 1_565 ?

loop_
_geom_bond_atom_site_label_1
_geom_bond_atom_site_label_2
_geom_bond_distance
_geom_bond_site_symmetry_2
_geom_bond_publ_flag
Ag1 N2 2.236(3) . y
Ag1 O3 2.298(3) 1_545 y
Ag1 O2 2.378(4) . y
Ag1 N6 2.477(4) . y
Ag1 Ag2 3.1284(7) . y
Ag2 N3 2.206(4) 2_657 y
Ag2 N5 2.208(4) 2_656 y
Ag2 O1 2.566(4) . y
C1 N1 1.325(5) . ?
C1 N2 1.347(5) . ?
C1 N3 1.357(5) . ?
C2 N3 1.339(5) . ?
C2 C3 1.369(7) . ?
C2 C5 1.484(6) . ?
C3 C4 1.369(7) . ?
C3 H3A 0.9300 . ?
C4 N2 1.333(6) . ?
C4 H4A 0.9300 . ?
C5 H5A 0.9600 . ?
C5 H5B 0.9600 . ?
C5 H5C 0.9600 . ?
C6 N4 1.327(7) . ?
C6 N6 1.352(6) . ?
C6 N5 1.356(6) . ?
C7 N6 1.326(7) . ?
C7 C8 1.383(8) . ?
C7 C10 1.505(7) . ?
C8 C9 1.356(8) . ?
C8 H8A 0.9300 . ?
C9 N5 1.323(7) . ?
C9 H9A 0.9300 . ?
C10 H10A 0.9600 . ?
C10 H10B 0.9600 . ?
C10 H10C 0.9600 . ?
C11 O2 1.236(7) . ?
C11 O1 1.259(7) . ?
C11 C12 1.514(7) . ?
C12 C13 1.518(7) . ?
C12 H12A 0.9700 . ?
C12 H12B 0.9700 . ?
C13 C14 1.507(7) . ?
C13 H13A 0.9700 . ?
C13 H13B 0.9700 . ?
C14 C15 1.517(6) . ?
C14 H14A 0.9700 . ?
C14 H14B 0.9700 . ?
C15 O4 1.238(6) . ?
C15 O3 1.262(6) . ?
N1 H1A 0.8600 . ?
N1 H1B 0.8600 . ?
N3 Ag2 2.206(3) 2_657 ?
N4 H4B 0.8600 . ?
N4 H4C 0.8600 . ?
N5 Ag2 2.208(4) 2_656 ?
O1W O1W 1.67(2) 2_567 ?
O1W H1WA 0.8499 . ?
O1W H1WB 0.8500 . ?
O2W H2WA 0.8500 . ?
O2W H2WB 0.8500 . ?
O3 Ag1 2.298(3) 1_565 ?

loop_
_geom_hbond_atom_site_label_D
_geom_hbond_atom_site_label_H
_geom_hbond_atom_site_label_A
_geom_hbond_distance_DH
_geom_hbond_distance_HA
_geom_hbond_distance_DA
_geom_hbond_angle_DHA
_geom_hbond_site_symmetry_A
N1 H1A O4 0.86 2.11 2.949(5) 164.4 1_545
N1 H1B O1 0.86 2.11 2.969(6) 175.3 2_657
N4 H4B O2 0.86 2.09 2.919(6) 160.7 .
N4 H4C O3 0.86 2.06 2.904(5) 166.8 2_666
O1W H1WA O1 0.85 2.09 2.877(12) 153.8 1_455
O1W H1WB O1 0.85 1.98 2.772(12) 154.5 2_667
O2W H2WA O1W 0.85 1.81 2.653(14) 171.3 .
O2W H2WB O4 0.85 1.98 2.822(10) 169.2 .
